data_7232593
loop_
_publ_author_name
'Boudriga, Sarra'
'Haddad, Saoussen'
'Askri, Moheddine'
'Soldera, Armand'
'Knorr, Michael'
'Strohmann, Carsten'
'Golz, Christopher'

_publ_section_title
;
 Highly diastereoselective construction of novel
 dispiropyrrolo[2,1-a]isoquinoline derivatives via multicomponent
 1,3-dipolar cycloaddition of cyclic diketones-based
 tetrahydroisoquinolinium N-ylides
;
_journal_issue 20
_journal_name_full 'RSC Advances'
_journal_page_first 11082
_journal_paper_doi 10.1039/C8RA09884K
_journal_volume 9
_journal_year 2019
_chemical_absolute_configuration ad
_chemical_formula_moiety 'C34 H27 N3 O3'
_chemical_formula_sum 'C34 H27 N3 O3'
_chemical_formula_weight 525.58
_chemical_name_systematic
'(1'S * ,2'S * ,3S * ,10b'S *)-1'',2'-diphenyl-6',10b'-dihydro-2'H,5'H-dispiro[indoline-3,3'-pyrrolo[2,1-a]isoquinoline-1',3''-pyrrolidine]-2,2'',5''-trione'
_space_group_crystal_system orthorhombic
_space_group_IT_number 19
_space_group_name_Hall 'P 2ac 2ab'
_space_group_name_H-M_alt 'P 21 21 21'
_symmetry_space_group_name_Hall 'P 2ac 2ab'
_symmetry_space_group_name_H-M 'P 21 21 21'
_atom_sites_solution_hydrogens mixed
_atom_sites_solution_primary dual
_audit_creation_date 2017-11-10
_audit_creation_method
;
Olex2 1.2
(compiled 2017.08.10 svn.r3458 for OlexSys, GUI svn.r5381)
;
_audit_update_record
;
2017-11-14 deposited with the CCDC.    2019-03-06 downloaded from the CCDC.
;
_cell_angle_alpha 90
_cell_angle_beta 90
_cell_angle_gamma 90
_cell_formula_units_Z 4
_cell_length_a 9.5047(6)
_cell_length_b 11.4368(7)
_cell_length_c 23.899(2)
_cell_measurement_reflns_used 2928
_cell_measurement_temperature 150
_cell_measurement_theta_max 26.1170
_cell_measurement_theta_min 2.7740
_cell_volume 2597.9(3)
_computing_cell_refinement
;
CrysAlisPro, Agilent Technologies,
Version 1.171.37.34 (release 22-05-2014 CrysAlis171 .NET)
(compiled May 22 2014,16:03:01)
;
_computing_data_collection
;
CrysAlisPro, Agilent Technologies,
Version 1.171.37.34 (release 22-05-2014 CrysAlis171 .NET)
(compiled May 22 2014,16:03:01)
;
_computing_data_reduction
;
CrysAlisPro, Agilent Technologies,
Version 1.171.37.34 (release 22-05-2014 CrysAlis171 .NET)
(compiled May 22 2014,16:03:01)
;
_computing_molecular_graphics 'Olex2 (Dolomanov et al., 2009)'
_computing_publication_material 'Olex2 (Dolomanov et al., 2009)'
_computing_structure_refinement 'ShelXL (Sheldrick, 2015)'
_computing_structure_solution 'ShelXT (Sheldrick, 2015)'
_diffrn_ambient_temperature 150.0
_diffrn_detector_area_resol_mean 16.0560
_diffrn_detector_type Sapphire3
_diffrn_measured_fraction_theta_full 0.998
_diffrn_measured_fraction_theta_max 0.998
_diffrn_measurement_details
;
#__ type_ start__ end____ width___ exp.time_
  1 omega   50.00   93.00   1.0000   20.0000
omega____ theta____ kappa____ phi______ frames
    -       17.4645  179.0000  -30.0000 43

#__ type_ start__ end____ width___ exp.time_
  2 omega  -54.00   66.00   1.0000   20.0000
omega____ theta____ kappa____ phi______ frames
    -       17.4645    0.0000  -60.0000 120

#__ type_ start__ end____ width___ exp.time_
  3 omega  -20.00   16.00   1.0000   20.0000
omega____ theta____ kappa____ phi______ frames
    -      -18.8708  -99.0000  -30.0000 36

#__ type_ start__ end____ width___ exp.time_
  4 omega  -19.00   16.00   1.0000   20.0000
omega____ theta____ kappa____ phi______ frames
    -      -18.8708  -99.0000 -180.0000 35
;
_diffrn_measurement_device 'four-circle diffractometer'
_diffrn_measurement_device_type 'Xcalibur, Sapphire3'
_diffrn_measurement_method '\w scans'
_diffrn_radiation_type MoK\a
_diffrn_radiation_wavelength 0.71073
_diffrn_reflns_av_R_equivalents 0.0419
_diffrn_reflns_av_unetI/netI 0.0715
_diffrn_reflns_Laue_measured_fraction_full 0.998
_diffrn_reflns_Laue_measured_fraction_max 0.998
_diffrn_reflns_limit_h_max 11
_diffrn_reflns_limit_h_min -10
_diffrn_reflns_limit_k_max 14
_diffrn_reflns_limit_k_min -12
_diffrn_reflns_limit_l_max 29
_diffrn_reflns_limit_l_min -26
_diffrn_reflns_number 11626
_diffrn_reflns_point_group_measured_fraction_full 0.999
_diffrn_reflns_point_group_measured_fraction_max 0.999
_diffrn_reflns_theta_full 25.242
_diffrn_reflns_theta_max 25.994
_diffrn_reflns_theta_min 2.306
_exptl_absorpt_coefficient_mu 0.087
_exptl_absorpt_correction_T_max 1.00000
_exptl_absorpt_correction_T_min 0.88470
_exptl_absorpt_correction_type multi-scan
_exptl_absorpt_process_details
;
CrysAlisPro, Agilent Technologies,
Version 1.171.37.34 (release 22-05-2014 CrysAlis171 .NET)
(compiled May 22 2014,16:03:01)
Empirical absorption correction using spherical harmonics,
 implemented in SCALE3 ABSPACK scaling algorithm.
;
_exptl_crystal_colour colourless
_exptl_crystal_colour_primary colourless
_exptl_crystal_density_diffrn 1.344
_exptl_crystal_description block
_exptl_crystal_F_000 1104
_exptl_crystal_size_max 0.19
_exptl_crystal_size_mid 0.11
_exptl_crystal_size_min 0.07
_refine_diff_density_max 0.179
_refine_diff_density_min -0.237
_refine_diff_density_rms 0.045
_refine_ls_abs_structure_details
;
 Refined as a perfect inversion twin.
;
_refine_ls_abs_structure_Flack 0.0
_refine_ls_extinction_method none
_refine_ls_goodness_of_fit_ref 1.032
_refine_ls_hydrogen_treatment mixed
_refine_ls_matrix_type full
_refine_ls_number_parameters 365
_refine_ls_number_reflns 5098
_refine_ls_number_restraints 1
_refine_ls_restrained_S_all 1.032
_refine_ls_R_factor_all 0.0679
_refine_ls_R_factor_gt 0.0451
_refine_ls_shift/su_max 0.000
_refine_ls_shift/su_mean 0.000
_refine_ls_structure_factor_coef Fsqd
_refine_ls_weighting_details 'w=1/[\s^2^(Fo^2^)+(0.0312P)^2^] where P=(Fo^2^+2Fc^2^)/3'
_refine_ls_weighting_scheme calc
_refine_ls_wR_factor_gt 0.0785
_refine_ls_wR_factor_ref 0.0875
_reflns_Friedel_coverage 0.760
_reflns_Friedel_fraction_full 1.000
_reflns_Friedel_fraction_max 1.000
_reflns_number_gt 4018
_reflns_number_total 5098
_reflns_threshold_expression 'I > 2\s(I)'
_cod_data_source_file c8ra09884k2.cif
_cod_data_source_block 3082
_cod_original_cell_volume 2598.0(3)
_cod_database_code 7232593
_shelx_shelxl_version_number 2014/7
_shelx_space_group_comment
;
The symmetry employed for this shelxl refinement is uniquely defined
by the following loop, which should always be used as a source of
symmetry information in preference to the above space-group names.
They are only intended as comments.
;
_olex2_refinement_description
;
1. Fixed Uiso
 At 1.2 times of:
  All C(H) groups, All C(H,H) groups
2. Restrained distances
 N1-H1
 1 with sigma of 0.02
3.a Ternary CH refined with riding coordinates:
 C9(H9), C26(H26)
3.b Secondary CH2 refined with riding coordinates:
 C17(H17A,H17B), C33(H33A,H33B), C34(H34A,H34B)
3.c Aromatic/amide H refined with riding coordinates:
 C2(H2), C3(H3), C4(H4), C5(H5), C11(H11), C12(H12), C13(H13), C14(H14),
 C15(H15), C21(H21), C22(H22), C23(H23), C24(H24), C25(H25), C28(H28), C29(H29),
  C30(H30), C31(H31)
;
_olex2_submission_special_instructions 'No special instructions were received'

loop_
_space_group_symop_operation_xyz
'x, y, z'
'-x+1/2, -y, z+1/2'
'x+1/2, -y+1/2, -z'
'-x, y+1/2, -z+1/2'

loop_
_atom_site_label
_atom_site_type_symbol
_atom_site_fract_x
_atom_site_fract_y
_atom_site_fract_z
_atom_site_U_iso_or_equiv
_atom_site_adp_type
_atom_site_occupancy
_atom_site_site_symmetry_order
_atom_site_calc_flag
_atom_site_refinement_flags_posn
O1 O 0.6078(2) 0.13939(18) 0.76035(10) 0.0270(6) Uani 1 1 d .
O2 O 0.8184(2) 0.45998(17) 0.59919(9) 0.0244(5) Uani 1 1 d .
O3 O 0.3453(2) 0.52558(17) 0.61074(9) 0.0245(5) Uani 1 1 d .
N1 N 0.8185(3) 0.1477(2) 0.80767(12) 0.0231(6) Uani 1 1 d D
H1 H 0.788(3) 0.100(3) 0.8387(12) 0.043(11) Uiso 1 1 d D
N2 N 0.8092(3) 0.20751(19) 0.66599(11) 0.0181(6) Uani 1 1 d .
N3 N 0.5842(3) 0.5124(2) 0.59504(11) 0.0194(6) Uani 1 1 d .
C1 C 0.9524(3) 0.1982(2) 0.80028(14) 0.0214(7) Uani 1 1 d .
C2 C 1.0676(3) 0.1935(3) 0.83515(14) 0.0267(8) Uani 1 1 d .
H2 H 1.0648 0.1519 0.8695 0.032 Uiso 1 1 calc R
C3 C 1.1885(3) 0.2524(3) 0.81784(15) 0.0295(8) Uani 1 1 d .
H3 H 1.2702 0.2502 0.8407 0.035 Uiso 1 1 calc R
C4 C 1.1916(3) 0.3138(3) 0.76800(15) 0.0269(8) Uani 1 1 d .
H4 H 1.2750 0.3538 0.7572 0.032 Uiso 1 1 calc R
C5 C 1.0741(3) 0.3176(3) 0.73353(14) 0.0229(8) Uani 1 1 d .
H5 H 1.0763 0.3598 0.6993 0.027 Uiso 1 1 calc R
C6 C 0.9543(3) 0.2594(2) 0.74981(13) 0.0183(7) Uani 1 1 d .
C7 C 0.8109(3) 0.2540(2) 0.72296(13) 0.0191(7) Uani 1 1 d .
C8 C 0.7287(3) 0.1750(3) 0.76501(14) 0.0198(7) Uani 1 1 d .
C9 C 0.7474(3) 0.3775(2) 0.71369(13) 0.0170(7) Uani 1 1 d .
H9 H 0.8278 0.4267 0.7005 0.020 Uiso 1 1 calc R
C10 C 0.6960(3) 0.4364(2) 0.76703(13) 0.0194(7) Uani 1 1 d .
C11 C 0.7756(3) 0.5289(3) 0.78797(14) 0.0247(8) Uani 1 1 d .
H11 H 0.8534 0.5573 0.7670 0.030 Uiso 1 1 calc R
C12 C 0.7429(4) 0.5803(3) 0.83913(16) 0.0303(8) Uani 1 1 d .
H12 H 0.7992 0.6424 0.8532 0.036 Uiso 1 1 calc R
C13 C 0.6293(4) 0.5413(3) 0.86935(15) 0.0323(9) Uani 1 1 d .
H13 H 0.6074 0.5758 0.9045 0.039 Uiso 1 1 calc R
C14 C 0.5472(3) 0.4519(3) 0.84845(14) 0.0278(8) Uani 1 1 d .
H14 H 0.4671 0.4264 0.8688 0.033 Uiso 1 1 calc R
C15 C 0.5805(3) 0.3989(3) 0.79804(14) 0.0235(8) Uani 1 1 d .
H15 H 0.5241 0.3364 0.7845 0.028 Uiso 1 1 calc R
C16 C 0.6473(3) 0.3657(2) 0.66142(13) 0.0171(7) Uani 1 1 d .
C17 C 0.4927(3) 0.3999(3) 0.66864(13) 0.0201(7) Uani 1 1 d .
H17A H 0.4315 0.3301 0.6657 0.024 Uiso 1 1 calc R
H17B H 0.4774 0.4367 0.7057 0.024 Uiso 1 1 calc R
C18 C 0.4602(3) 0.4850(2) 0.62256(13) 0.0198(7) Uani 1 1 d .
C19 C 0.6991(3) 0.4489(2) 0.61566(13) 0.0194(7) Uani 1 1 d .
C20 C 0.5944(3) 0.5981(2) 0.55090(14) 0.0211(7) Uani 1 1 d .
C21 C 0.5388(3) 0.7080(3) 0.55982(14) 0.0278(8) Uani 1 1 d .
H21 H 0.4917 0.7259 0.5938 0.033 Uiso 1 1 calc R
C22 C 0.5532(4) 0.7922(3) 0.51815(15) 0.0350(9) Uani 1 1 d .
H22 H 0.5153 0.8682 0.5236 0.042 Uiso 1 1 calc R
C23 C 0.6219(4) 0.7658(3) 0.46909(16) 0.0354(9) Uani 1 1 d .
H23 H 0.6329 0.8240 0.4410 0.042 Uiso 1 1 calc R
C24 C 0.6751(4) 0.6547(3) 0.46058(15) 0.0351(9) Uani 1 1 d .
H24 H 0.7212 0.6362 0.4264 0.042 Uiso 1 1 calc R
C25 C 0.6612(4) 0.5702(3) 0.50168(14) 0.0291(8) Uani 1 1 d .
H25 H 0.6975 0.4938 0.4959 0.035 Uiso 1 1 calc R
C26 C 0.6692(3) 0.2353(2) 0.64338(13) 0.0193(7) Uani 1 1 d .
H26 H 0.5992 0.1870 0.6644 0.023 Uiso 1 1 calc R
C27 C 0.6603(3) 0.2000(2) 0.58226(13) 0.0192(7) Uani 1 1 d .
C28 C 0.5524(3) 0.2404(2) 0.54729(14) 0.0244(8) Uani 1 1 d .
H28 H 0.4884 0.2973 0.5610 0.029 Uiso 1 1 calc R
C29 C 0.5370(4) 0.1993(3) 0.49331(14) 0.0280(8) Uani 1 1 d .
H29 H 0.4634 0.2283 0.4703 0.034 Uiso 1 1 calc R
C30 C 0.6285(4) 0.1161(3) 0.47281(15) 0.0318(9) Uani 1 1 d .
H30 H 0.6190 0.0881 0.4356 0.038 Uiso 1 1 calc R
C31 C 0.7342(4) 0.0740(3) 0.50700(14) 0.0275(8) Uani 1 1 d .
H31 H 0.7971 0.0166 0.4929 0.033 Uiso 1 1 calc R
C32 C 0.7508(3) 0.1137(2) 0.56152(14) 0.0221(8) Uani 1 1 d .
C33 C 0.8658(3) 0.0604(3) 0.59770(14) 0.0269(8) Uani 1 1 d .
H33A H 0.8692 -0.0250 0.5912 0.032 Uiso 1 1 calc R
H33B H 0.9579 0.0936 0.5866 0.032 Uiso 1 1 calc R
C34 C 0.8414(3) 0.0834(2) 0.65939(14) 0.0225(7) Uani 1 1 d .
H34A H 0.7621 0.0353 0.6732 0.027 Uiso 1 1 calc R
H34B H 0.9266 0.0630 0.6811 0.027 Uiso 1 1 calc R

loop_
_atom_site_aniso_label
_atom_site_aniso_U_11
_atom_site_aniso_U_22
_atom_site_aniso_U_33
_atom_site_aniso_U_23
_atom_site_aniso_U_13
_atom_site_aniso_U_12
O1 0.0219(13) 0.0306(12) 0.0285(15) 0.0046(11) -0.0004(11) -0.0067(10)
O2 0.0229(12) 0.0265(12) 0.0238(14) 0.0015(10) 0.0044(11) -0.0012(10)
O3 0.0234(12) 0.0288(12) 0.0212(14) -0.0038(10) -0.0010(10) 0.0067(10)
N1 0.0210(15) 0.0284(15) 0.0198(17) 0.0077(12) -0.0011(14) -0.0010(12)
N2 0.0192(14) 0.0166(13) 0.0185(15) 0.0003(11) -0.0030(12) 0.0010(11)
N3 0.0227(14) 0.0176(13) 0.0180(16) 0.0024(11) 0.0020(13) 0.0034(11)
C1 0.0200(17) 0.0207(16) 0.024(2) 0.0004(14) 0.0019(16) 0.0038(14)
C2 0.0238(19) 0.0357(19) 0.020(2) 0.0030(15) -0.0016(16) 0.0061(15)
C3 0.0218(19) 0.0360(19) 0.031(2) -0.0076(16) -0.0065(17) 0.0042(16)
C4 0.0182(17) 0.0289(18) 0.034(2) -0.0062(16) -0.0008(17) -0.0011(15)
C5 0.0233(18) 0.0212(17) 0.024(2) 0.0015(14) 0.0045(16) 0.0009(14)
C6 0.0184(16) 0.0162(15) 0.0203(19) -0.0025(13) 0.0001(15) 0.0024(13)
C7 0.0194(16) 0.0182(15) 0.0197(19) 0.0018(13) 0.0000(15) -0.0020(13)
C8 0.0193(18) 0.0197(16) 0.0203(19) 0.0002(13) 0.0017(15) 0.0003(13)
C9 0.0175(16) 0.0178(15) 0.0156(18) 0.0008(13) -0.0008(14) -0.0001(13)
C10 0.0221(16) 0.0183(15) 0.0177(18) 0.0021(13) -0.0027(15) 0.0058(13)
C11 0.0254(19) 0.0234(17) 0.025(2) 0.0015(15) -0.0020(15) 0.0014(14)
C12 0.034(2) 0.0260(18) 0.031(2) -0.0075(16) -0.0072(18) 0.0039(15)
C13 0.042(2) 0.034(2) 0.021(2) -0.0047(16) -0.0015(17) 0.0176(17)
C14 0.0276(18) 0.0296(18) 0.026(2) 0.0036(16) 0.0022(17) 0.0114(15)
C15 0.0227(18) 0.0248(17) 0.023(2) 0.0033(14) -0.0021(16) 0.0044(14)
C16 0.0166(16) 0.0189(15) 0.0158(18) -0.0002(13) 0.0017(14) -0.0016(13)
C17 0.0216(17) 0.0206(16) 0.0181(19) -0.0007(14) -0.0005(14) 0.0005(13)
C18 0.0236(18) 0.0182(16) 0.0175(18) -0.0065(13) -0.0002(15) 0.0009(14)
C19 0.0239(18) 0.0180(16) 0.0165(18) -0.0031(13) 0.0005(15) -0.0008(13)
C20 0.0243(18) 0.0218(16) 0.0172(19) 0.0026(14) -0.0020(15) -0.0004(13)
C21 0.037(2) 0.0240(18) 0.023(2) 0.0008(14) 0.0047(17) 0.0063(16)
C22 0.046(2) 0.0234(18) 0.035(2) 0.0080(16) 0.001(2) 0.0053(17)
C23 0.042(2) 0.032(2) 0.032(2) 0.0129(17) -0.0007(19) 0.0023(16)
C24 0.042(2) 0.042(2) 0.022(2) 0.0045(17) 0.0051(19) 0.0024(18)
C25 0.037(2) 0.0241(17) 0.026(2) 0.0011(15) 0.0026(18) 0.0057(15)
C26 0.0202(17) 0.0187(15) 0.0191(19) 0.0045(13) 0.0014(15) -0.0012(13)
C27 0.0207(17) 0.0191(15) 0.0179(19) 0.0032(13) 0.0011(15) -0.0044(13)
C28 0.0282(19) 0.0195(16) 0.026(2) -0.0002(14) -0.0018(16) -0.0003(14)
C29 0.034(2) 0.0260(18) 0.025(2) 0.0013(15) -0.0083(17) 0.0017(15)
C30 0.041(2) 0.0328(19) 0.021(2) -0.0041(16) -0.0008(17) -0.0005(16)
C31 0.032(2) 0.0262(17) 0.024(2) -0.0065(15) 0.0020(17) 0.0010(15)
C32 0.0219(17) 0.0207(16) 0.024(2) -0.0023(14) 0.0024(15) -0.0025(14)
C33 0.0288(19) 0.0236(17) 0.028(2) -0.0040(15) 0.0007(16) 0.0067(14)
C34 0.0222(18) 0.0176(16) 0.028(2) 0.0018(14) -0.0019(16) 0.0016(13)

loop_
_atom_type_symbol
_atom_type_description
_atom_type_scat_dispersion_real
_atom_type_scat_dispersion_imag
_atom_type_scat_source
C C 0.0033 0.0016 'International Tables Vol C Tables 4.2.6.8 and 6.1.1.4'
H H 0.0000 0.0000 'International Tables Vol C Tables 4.2.6.8 and 6.1.1.4'
N N 0.0061 0.0033 'International Tables Vol C Tables 4.2.6.8 and 6.1.1.4'
O O 0.0106 0.0060 'International Tables Vol C Tables 4.2.6.8 and 6.1.1.4'

loop_
_geom_angle_atom_site_label_1
_geom_angle_atom_site_label_2
_geom_angle_atom_site_label_3
_geom_angle
C1 N1 H1 127(2)
C8 N1 H1 121(2)
C8 N1 C1 112.2(3)
C7 N2 C26 105.9(2)
C34 N2 C7 116.9(2)
C34 N2 C26 111.1(2)
C18 N3 C19 112.3(2)
C18 N3 C20 123.9(3)
C19 N3 C20 123.8(3)
C2 C1 N1 128.8(3)
C2 C1 C6 122.2(3)
C6 C1 N1 109.0(3)
C1 C2 H2 121.4
C1 C2 C3 117.1(3)
C3 C2 H2 121.4
C2 C3 H3 119.4
C4 C3 C2 121.2(3)
C4 C3 H3 119.4
C3 C4 H4 119.7
C3 C4 C5 120.6(3)
C5 C4 H4 119.7
C4 C5 H5 120.6
C6 C5 C4 118.9(3)
C6 C5 H5 120.6
C1 C6 C7 109.6(3)
C5 C6 C1 119.9(3)
C5 C6 C7 130.4(3)
N2 C7 C6 114.9(3)
N2 C7 C8 112.6(2)
N2 C7 C9 101.2(2)
C6 C7 C8 101.7(2)
C6 C7 C9 112.0(2)
C9 C7 C8 115.1(2)
O1 C8 N1 125.3(3)
O1 C8 C7 127.2(3)
N1 C8 C7 107.5(2)
C7 C9 H9 105.1
C7 C9 C16 105.7(2)
C10 C9 C7 114.1(3)
C10 C9 H9 105.1
C10 C9 C16 120.5(2)
C16 C9 H9 105.1
C11 C10 C9 117.5(3)
C15 C10 C9 124.2(3)
C15 C10 C11 118.1(3)
C10 C11 H11 119.5
C12 C11 C10 121.0(3)
C12 C11 H11 119.5
C11 C12 H12 120.0
C13 C12 C11 120.1(3)
C13 C12 H12 120.0
C12 C13 H13 120.2
C12 C13 C14 119.6(3)
C14 C13 H13 120.2
C13 C14 H14 119.7
C13 C14 C15 120.7(3)
C15 C14 H14 119.7
C10 C15 H15 119.7
C14 C15 C10 120.5(3)
C14 C15 H15 119.7
C17 C16 C9 117.9(3)
C17 C16 C26 113.7(2)
C19 C16 C9 108.6(2)
C19 C16 C17 103.4(2)
C19 C16 C26 110.6(2)
C26 C16 C9 102.7(2)
C16 C17 H17A 110.5
C16 C17 H17B 110.5
H17A C17 H17B 108.7
C18 C17 C16 106.3(3)
C18 C17 H17A 110.5
C18 C17 H17B 110.5
O3 C18 N3 124.5(3)
O3 C18 C17 126.9(3)
N3 C18 C17 108.6(3)
O2 C19 N3 124.2(3)
O2 C19 C16 126.9(3)
N3 C19 C16 108.8(2)
C21 C20 N3 118.7(3)
C25 C20 N3 119.9(3)
C25 C20 C21 121.4(3)
C20 C21 H21 120.6
C20 C21 C22 118.8(3)
C22 C21 H21 120.6
C21 C22 H22 119.9
C23 C22 C21 120.3(3)
C23 C22 H22 119.9
C22 C23 H23 120.0
C22 C23 C24 120.0(3)
C24 C23 H23 120.0
C23 C24 H24 119.9
C23 C24 C25 120.2(3)
C25 C24 H24 119.9
C20 C25 C24 119.3(3)
C20 C25 H25 120.3
C24 C25 H25 120.3
N2 C26 C16 103.0(2)
N2 C26 H26 107.4
N2 C26 C27 110.3(2)
C16 C26 H26 107.4
C27 C26 C16 120.7(2)
C27 C26 H26 107.4
C28 C27 C26 121.9(3)
C32 C27 C26 119.6(3)
C32 C27 C28 118.1(3)
C27 C28 H28 119.2
C29 C28 C27 121.5(3)
C29 C28 H28 119.2
C28 C29 H29 120.0
C30 C29 C28 120.0(3)
C30 C29 H29 120.0
C29 C30 H30 120.4
C29 C30 C31 119.3(3)
C31 C30 H30 120.4
C30 C31 H31 119.2
C30 C31 C32 121.6(3)
C32 C31 H31 119.2
C27 C32 C33 121.5(3)
C31 C32 C27 119.5(3)
C31 C32 C33 118.9(3)
C32 C33 H33A 109.2
C32 C33 H33B 109.2
H33A C33 H33B 107.9
C34 C33 C32 111.9(3)
C34 C33 H33A 109.2
C34 C33 H33B 109.2
N2 C34 C33 107.8(3)
N2 C34 H34A 110.1
N2 C34 H34B 110.1
C33 C34 H34A 110.1
C33 C34 H34B 110.1
H34A C34 H34B 108.5

loop_
_geom_bond_atom_site_label_1
_geom_bond_atom_site_label_2
_geom_bond_distance
O1 C8 1.224(3)
O2 C19 1.207(3)
O3 C18 1.220(3)
N1 H1 0.97(2)
N1 C1 1.409(4)
N1 C8 1.366(4)
N2 C7 1.462(4)
N2 C26 1.471(4)
N2 C34 1.460(3)
N3 C18 1.386(4)
N3 C19 1.401(4)
N3 C20 1.443(4)
C1 C2 1.377(4)
C1 C6 1.394(4)
C2 H2 0.9500
C2 C3 1.395(4)
C3 H3 0.9500
C3 C4 1.383(5)
C4 H4 0.9500
C4 C5 1.389(4)
C5 H5 0.9500
C5 C6 1.375(4)
C6 C7 1.508(4)
C7 C8 1.561(4)
C7 C9 1.552(4)
C9 H9 1.0000
C9 C10 1.522(4)
C9 C16 1.576(4)
C10 C11 1.394(4)
C10 C15 1.392(4)
C11 H11 0.9500
C11 C12 1.392(5)
C12 H12 0.9500
C12 C13 1.373(5)
C13 H13 0.9500
C13 C14 1.380(4)
C14 H14 0.9500
C14 C15 1.385(4)
C15 H15 0.9500
C16 C17 1.531(4)
C16 C19 1.531(4)
C16 C26 1.567(4)
C17 H17A 0.9900
C17 H17B 0.9900
C17 C18 1.502(4)
C20 C21 1.380(4)
C20 C25 1.374(4)
C21 H21 0.9500
C21 C22 1.392(4)
C22 H22 0.9500
C22 C23 1.376(5)
C23 H23 0.9500
C23 C24 1.383(4)
C24 H24 0.9500
C24 C25 1.384(4)
C25 H25 0.9500
C26 H26 1.0000
C26 C27 1.518(4)
C27 C28 1.401(4)
C27 C32 1.400(4)
C28 H28 0.9500
C28 C29 1.381(4)
C29 H29 0.9500
C29 C30 1.379(4)
C30 H30 0.9500
C30 C31 1.381(5)
C31 H31 0.9500
C31 C32 1.389(5)
C32 C33 1.521(4)
C33 H33A 0.9900
C33 H33B 0.9900
C33 C34 1.515(4)
C34 H34A 0.9900
C34 H34B 0.9900

loop_
_geom_torsion_atom_site_label_1
_geom_torsion_atom_site_label_2
_geom_torsion_atom_site_label_3
_geom_torsion_atom_site_label_4
_geom_torsion
N1 C1 C2 C3 -179.6(3)
N1 C1 C6 C5 179.3(3)
N1 C1 C6 C7 2.7(3)
N2 C7 C8 O1 -52.5(4)
N2 C7 C8 N1 124.9(3)
N2 C7 C9 C10 163.4(2)
N2 C7 C9 C16 28.7(3)
N2 C26 C27 C28 -164.9(2)
N2 C26 C27 C32 23.3(4)
N3 C20 C21 C22 177.6(3)
N3 C20 C25 C24 -177.5(3)
C1 N1 C8 O1 177.5(3)
C1 N1 C8 C7 0.1(3)
C1 C2 C3 C4 0.6(5)
C1 C6 C7 N2 -124.3(3)
C1 C6 C7 C8 -2.4(3)
C1 C6 C7 C9 120.9(3)
C2 C1 C6 C5 -0.1(5)
C2 C1 C6 C7 -176.7(3)
C2 C3 C4 C5 -0.5(5)
C3 C4 C5 C6 0.1(5)
C4 C5 C6 C1 0.2(5)
C4 C5 C6 C7 176.1(3)
C5 C6 C7 N2 59.5(4)
C5 C6 C7 C8 -178.6(3)
C5 C6 C7 C9 -55.2(4)
C6 C1 C2 C3 -0.4(5)
C6 C7 C8 O1 -176.0(3)
C6 C7 C8 N1 1.4(3)
C6 C7 C9 C10 -73.7(3)
C6 C7 C9 C16 151.6(2)
C7 N2 C26 C16 45.0(3)
C7 N2 C26 C27 175.1(2)
C7 N2 C34 C33 -167.6(3)
C7 C9 C10 C11 107.3(3)
C7 C9 C10 C15 -68.3(4)
C7 C9 C16 C17 123.0(3)
C7 C9 C16 C19 -120.0(3)
C7 C9 C16 C26 -2.8(3)
C8 N1 C1 C2 177.6(3)
C8 N1 C1 C6 -1.7(4)
C8 C7 C9 C10 41.8(4)
C8 C7 C9 C16 -92.9(3)
C9 C7 C8 O1 62.7(4)
C9 C7 C8 N1 -119.9(3)
C9 C10 C11 C12 -174.1(3)
C9 C10 C15 C14 175.0(3)
C9 C16 C17 C18 127.7(3)
C9 C16 C19 O2 47.8(4)
C9 C16 C19 N3 -132.1(2)
C9 C16 C26 N2 -24.1(3)
C9 C16 C26 C27 -147.5(3)
C10 C9 C16 C17 -8.1(4)
C10 C9 C16 C19 108.9(3)
C10 C9 C16 C26 -133.9(3)
C10 C11 C12 C13 -1.1(5)
C11 C10 C15 C14 -0.5(4)
C11 C12 C13 C14 -0.6(5)
C12 C13 C14 C15 1.8(5)
C13 C14 C15 C10 -1.2(5)
C15 C10 C11 C12 1.7(4)
C16 C9 C10 C11 -125.4(3)
C16 C9 C10 C15 59.1(4)
C16 C17 C18 O3 173.4(3)
C16 C17 C18 N3 -7.3(3)
C16 C26 C27 C28 -45.0(4)
C16 C26 C27 C32 143.1(3)
C17 C16 C19 O2 173.8(3)
C17 C16 C19 N3 -6.1(3)
C17 C16 C26 N2 -152.6(3)
C17 C16 C26 C27 84.0(4)
C18 N3 C19 O2 -178.1(3)
C18 N3 C19 C16 1.8(3)
C18 N3 C20 C21 50.8(4)
C18 N3 C20 C25 -130.6(3)
C19 N3 C18 O3 -177.1(3)
C19 N3 C18 C17 3.5(3)
C19 N3 C20 C21 -128.1(3)
C19 N3 C20 C25 50.5(4)
C19 C16 C17 C18 7.9(3)
C19 C16 C26 N2 91.7(3)
C19 C16 C26 C27 -31.8(4)
C20 N3 C18 O3 3.9(5)
C20 N3 C18 C17 -175.5(3)
C20 N3 C19 O2 0.9(5)
C20 N3 C19 C16 -179.2(3)
C20 C21 C22 C23 -0.2(5)
C21 C20 C25 C24 1.1(5)
C21 C22 C23 C24 1.1(6)
C22 C23 C24 C25 -1.0(6)
C23 C24 C25 C20 -0.1(5)
C25 C20 C21 C22 -1.0(5)
C26 N2 C7 C6 -167.0(2)
C26 N2 C7 C8 77.2(3)
C26 N2 C7 C9 -46.2(3)
C26 N2 C34 C33 70.8(3)
C26 C16 C17 C18 -112.1(3)
C26 C16 C19 O2 -64.2(4)
C26 C16 C19 N3 115.9(3)
C26 C27 C28 C29 -173.7(3)
C26 C27 C32 C31 174.3(3)
C26 C27 C32 C33 -4.6(4)
C27 C28 C29 C30 0.4(5)
C27 C32 C33 C34 17.0(4)
C28 C27 C32 C31 2.1(4)
C28 C27 C32 C33 -176.7(3)
C28 C29 C30 C31 0.6(5)
C29 C30 C31 C32 -0.2(5)
C30 C31 C32 C27 -1.2(5)
C30 C31 C32 C33 177.7(3)
C31 C32 C33 C34 -161.9(3)
C32 C27 C28 C29 -1.8(4)
C32 C33 C34 N2 -47.8(3)
C34 N2 C7 C6 68.7(3)
C34 N2 C7 C8 -47.1(3)
C34 N2 C7 C9 -170.4(2)
C34 N2 C26 C16 172.8(2)
C34 N2 C26 C27 -57.1(3)
